data_7204822
loop_
_publ_author_name
'Holmes, Kathryn E.'
'Kelly, Paul F.'
'Elsegood, Mark R. J.'

_publ_section_title
;
 Concomitant polymorphism of [Cu(Ph2SNH)4][PF6]2
;
_journal_issue 13
_journal_name_full CrystEngComm
_journal_page_first 56
_journal_paper_doi 10.1039/b316215j
_journal_volume 6
_journal_year 2004
_chemical_formula_sum 'C52 H54 Cu F12 N4 O P2 S4'
_chemical_formula_weight 1232.71
_chemical_name_systematic
;
?
;
_space_group_IT_number 13
_symmetry_cell_setting monoclinic
_symmetry_space_group_name_Hall '-P 2yc'
_symmetry_space_group_name_H-M 'P 1 2/c 1'
_atom_sites_solution_hydrogens 'geom except NH coords freely refined'
_atom_sites_solution_primary direct
_atom_sites_solution_secondary difmap
_audit_creation_method SHELXL-97
_cell_angle_alpha 90.00
_cell_angle_beta 99.398(2)
_cell_angle_gamma 90.00
_cell_formula_units_Z 2
_cell_length_a 15.370(2)
_cell_length_b 8.7969(12)
_cell_length_c 20.914(3)
_cell_measurement_reflns_used 8216
_cell_measurement_temperature 150(2)
_cell_measurement_theta_max 28.72
_cell_measurement_theta_min 2.31
_cell_volume 2789.8(7)
_computing_cell_refinement 'Bruker SAINT'
_computing_data_collection 'Bruker SMART'
_computing_data_reduction 'Bruker SAINT'
_computing_molecular_graphics 'Bruker SHELXTL'
_computing_publication_material 'Bruker SHELXTL and local programs'
_computing_structure_refinement 'Bruker SHELXTL'
_computing_structure_solution 'Bruker SHELXTL'
_diffrn_ambient_temperature 150(2)
_diffrn_measured_fraction_theta_full 0.917
_diffrn_measured_fraction_theta_max 0.917
_diffrn_measurement_device_type 'Bruker SMART 1000 CCD diffractometer'
_diffrn_measurement_method '\w rotation with narrow frames'
_diffrn_radiation_monochromator graphite
_diffrn_radiation_source 'sealed tube'
_diffrn_radiation_type MoK\a
_diffrn_radiation_wavelength 0.71073
_diffrn_reflns_av_R_equivalents 0.03
_diffrn_reflns_av_sigmaI/netI 0.0478
_diffrn_reflns_limit_h_max 18
_diffrn_reflns_limit_h_min -18
_diffrn_reflns_limit_k_max 10
_diffrn_reflns_limit_k_min -10
_diffrn_reflns_limit_l_max 24
_diffrn_reflns_limit_l_min -24
_diffrn_reflns_number 30016
_diffrn_reflns_theta_full 24.99
_diffrn_reflns_theta_max 24.99
_diffrn_reflns_theta_min 1.34
_diffrn_standards_decay_% 0
_diffrn_standards_number 0
_exptl_absorpt_coefficient_mu 0.680
_exptl_absorpt_correction_T_max 0.948
_exptl_absorpt_correction_T_min 0.777
_exptl_absorpt_correction_type multi-scan
_exptl_absorpt_process_details SADABS
_exptl_crystal_colour blue
_exptl_crystal_density_diffrn 1.467
_exptl_crystal_density_method 'not measured'
_exptl_crystal_description lath
_exptl_crystal_F_000 1266
_exptl_crystal_size_max 0.39
_exptl_crystal_size_mid 0.15
_exptl_crystal_size_min 0.08
_refine_diff_density_max 0.962
_refine_diff_density_min -0.523
_refine_diff_density_rms 0.128
_refine_ls_extinction_coef 0.0012(2)
_refine_ls_extinction_expression Fc^*^=kFc[1+0.001xFc^2^\l^3^/sin(2\q)]^-1/4^
_refine_ls_extinction_method SHELXL
_refine_ls_goodness_of_fit_ref 1.054
_refine_ls_hydrogen_treatment mixed
_refine_ls_matrix_type full
_refine_ls_number_parameters 364
_refine_ls_number_reflns 30016
_refine_ls_number_restraints 38
_refine_ls_restrained_S_all 1.056
_refine_ls_R_factor_all 0.0708
_refine_ls_R_factor_gt 0.0519
_refine_ls_shift/su_max 0.001
_refine_ls_shift/su_mean 0.000
_refine_ls_structure_factor_coef Fsqd
_refine_ls_weighting_details 'calc w=1/[\s^2^(Fo^2^)+(0.0853P)^2^+6.3035P] where P=(Fo^2^+2Fc^2^)/3'
_refine_ls_weighting_scheme calc
_refine_ls_wR_factor_gt 0.1737
_refine_ls_wR_factor_ref 0.1846
_reflns_number_gt 3968
_reflns_number_total 5259
_reflns_threshold_expression I>2\s(I)
_cod_data_source_file b316215j.txt
_cod_data_source_block 3
_cod_original_sg_symbol_H-M P2/c
_cod_database_code 7204822

loop_
_symmetry_equiv_pos_as_xyz
'x, y, z'
'-x, y, -z+1/2'
'-x, -y, -z'
'x, -y, z-1/2'

loop_
_atom_site_label
_atom_site_type_symbol
_atom_site_fract_x
_atom_site_fract_y
_atom_site_fract_z
_atom_site_U_iso_or_equiv
_atom_site_adp_type
_atom_site_occupancy
_atom_site_symmetry_multiplicity
_atom_site_calc_flag
_atom_site_refinement_flags
_atom_site_disorder_assembly
_atom_site_disorder_group
Cu1 Cu 0.0000 0.46747(4) 0.2500 0.01815(11) Uani 1 2 d S . .
N1 N 0.08896(13) 0.4081(2) 0.32430(9) 0.0247(5) Uani 1 1 d . . .
H1A H 0.0789(17) 0.408(3) 0.3598(13) 0.037 Uiso 1 1 d . . .
S1 S 0.18501(4) 0.34197(6) 0.32145(3) 0.02216(14) Uani 1 1 d . . .
C1 C 0.26265(16) 0.4262(2) 0.38487(11) 0.0229(5) Uani 1 1 d . . .
C2 C 0.24628(16) 0.4276(3) 0.44804(12) 0.0304(6) Uani 1 1 d . . .
H2 H 0.1951 0.3796 0.4586 0.036 Uiso 1 1 calc R . .
C3 C 0.30468(18) 0.4992(3) 0.49526(13) 0.0386(7) Uani 1 1 d . . .
H3 H 0.2938 0.5018 0.5387 0.046 Uiso 1 1 calc R . .
C4 C 0.37939(18) 0.5676(3) 0.47936(14) 0.0408(7) Uani 1 1 d . . .
H4 H 0.4198 0.6168 0.5121 0.049 Uiso 1 1 calc R . .
C5 C 0.39545(18) 0.5648(3) 0.41685(14) 0.0427(7) Uani 1 1 d . . .
H5 H 0.4471 0.6116 0.4065 0.051 Uiso 1 1 calc R . .
C6 C 0.33666(16) 0.4941(3) 0.36846(12) 0.0321(6) Uani 1 1 d . . .
H6 H 0.3473 0.4925 0.3250 0.039 Uiso 1 1 calc R . .
C7 C 0.19137(17) 0.1484(2) 0.34900(11) 0.0265(6) Uani 1 1 d . . .
C8 C 0.12293(18) 0.0828(3) 0.37363(12) 0.0341(6) Uani 1 1 d . . .
H8 H 0.0720 0.1404 0.3781 0.041 Uiso 1 1 calc R . .
C9 C 0.1293(2) -0.0698(3) 0.39195(13) 0.0466(8) Uani 1 1 d . . .
H9 H 0.0822 -0.1172 0.4087 0.056 Uiso 1 1 calc R . .
C10 C 0.2031(3) -0.1510(3) 0.38581(15) 0.0573(9) Uani 1 1 d . . .
H10 H 0.2072 -0.2547 0.3986 0.069 Uiso 1 1 calc R . .
C11 C 0.2722(2) -0.0840(3) 0.36111(16) 0.0565(9) Uani 1 1 d . . .
H11 H 0.3232 -0.1419 0.3572 0.068 Uiso 1 1 calc R . .
C12 C 0.26722(18) 0.0678(3) 0.34191(14) 0.0400(7) Uani 1 1 d . . .
H12 H 0.3139 0.1148 0.3246 0.048 Uiso 1 1 calc R . .
N2 N 0.08365(13) 0.5197(2) 0.19315(10) 0.0252(5) Uani 1 1 d . . .
H2A H 0.0692(17) 0.516(3) 0.1528(13) 0.038 Uiso 1 1 d . . .
S2 S 0.16481(4) 0.63189(6) 0.21560(3) 0.02188(14) Uani 1 1 d . . .
C13 C 0.14880(15) 0.8050(2) 0.17036(11) 0.0242(5) Uani 1 1 d . . .
C14 C 0.15658(17) 0.8130(3) 0.10552(12) 0.0335(6) Uani 1 1 d . . .
H14 H 0.1736 0.7260 0.0836 0.040 Uiso 1 1 calc R . .
C15 C 0.13924(19) 0.9496(3) 0.07299(14) 0.0433(7) Uani 1 1 d . . .
H15 H 0.1444 0.9570 0.0284 0.052 Uiso 1 1 calc R . .
C16 C 0.11439(18) 1.0751(3) 0.10550(15) 0.0443(7) Uani 1 1 d . . .
H16 H 0.1025 1.1688 0.0832 0.053 Uiso 1 1 calc R . .
C17 C 0.10677(19) 1.0653(3) 0.16980(15) 0.0455(8) Uani 1 1 d . . .
H17 H 0.0899 1.1525 0.1916 0.055 Uiso 1 1 calc R . .
C18 C 0.12336(17) 0.9301(3) 0.20322(13) 0.0347(6) Uani 1 1 d . . .
H18 H 0.1175 0.9230 0.2476 0.042 Uiso 1 1 calc R . .
C19 C 0.26003(15) 0.5555(2) 0.18776(11) 0.0230(5) Uani 1 1 d . . .
C20 C 0.25993(17) 0.4040(3) 0.17036(11) 0.0299(6) Uani 1 1 d . . .
H20 H 0.2073 0.3458 0.1665 0.036 Uiso 1 1 calc R . .
C21 C 0.33779(18) 0.3381(3) 0.15860(13) 0.0379(7) Uani 1 1 d . . .
H21 H 0.3388 0.2339 0.1469 0.045 Uiso 1 1 calc R . .
C22 C 0.41333(18) 0.4234(3) 0.16388(13) 0.0427(7) Uani 1 1 d . . .
H22 H 0.4665 0.3780 0.1557 0.051 Uiso 1 1 calc R . .
C23 C 0.41254(17) 0.5747(3) 0.18096(13) 0.0407(7) Uani 1 1 d . . .
H23 H 0.4652 0.6328 0.1845 0.049 Uiso 1 1 calc R . .
C24 C 0.33614(16) 0.6420(3) 0.19295(12) 0.0319(6) Uani 1 1 d . . .
H24 H 0.3356 0.7463 0.2046 0.038 Uiso 1 1 calc R . .
P1 P 0.0000 0.5000 0.0000 0.0245(2) Uani 1 2 d S . .
F1 F -0.02984(9) 0.60108(15) 0.05623(6) 0.0362(4) Uani 1 1 d . . .
F2 F 0.03528(9) 0.64919(14) -0.03158(7) 0.0356(4) Uani 1 1 d . . .
F3 F 0.09502(9) 0.47568(15) 0.04341(7) 0.0341(3) Uani 1 1 d . . .
P2 P 0.5000 0.99573(12) 0.7500 0.0553(3) Uani 1 2 d S . .
F4 F 0.59263(13) 0.99726(18) 0.79690(11) 0.0782(6) Uani 1 1 d . . .
F5 F 0.53541(12) 0.86768(18) 0.70700(11) 0.0777(6) Uani 1 1 d . . .
F6 F 0.53528(13) 1.12468(18) 0.70690(10) 0.0730(6) Uani 1 1 d . . .
O1 O 0.5000 1.0000 1.0000 0.168(3) Uani 1 2 d SDU . .
C25 C 0.5634(7) 1.1033(11) 0.9937(6) 0.113(3) Uani 0.50 1 d PDU A 1
H25A H 0.5317 1.1953 0.9753 0.136 Uiso 0.50 1 calc PR A 1
H25B H 0.5907 1.1302 1.0385 0.136 Uiso 0.50 1 calc PR A 1
C26 C 0.6259(4) 1.0860(8) 0.9631(3) 0.161(3) Uani 1 1 d DU . .
H26A H 0.6590 1.1812 0.9635 0.241 Uiso 0.50 1 calc PR A 1
H26B H 0.6028 1.0577 0.9182 0.241 Uiso 0.50 1 calc PR A 1
H26C H 0.6650 1.0054 0.9834 0.241 Uiso 0.50 1 calc PR A 1
H26D H 0.6627 1.0458 0.9329 0.241 Uiso 0.50 1 calc PR A 2
H26E H 0.6615 1.0966 1.0062 0.241 Uiso 0.50 1 calc PR A 2
H26F H 0.6025 1.1855 0.9479 0.241 Uiso 0.50 1 calc PR A 2
C25X C 0.5591(6) 0.9904(12) 0.9662(5) 0.105(3) Uani 0.50 1 d PDU A 2
H25C H 0.5278 0.9815 0.9210 0.126 Uiso 0.50 1 calc PR A 2
H25D H 0.5872 0.8904 0.9770 0.126 Uiso 0.50 1 calc PR A 2

loop_
_atom_site_aniso_label
_atom_site_aniso_U_11
_atom_site_aniso_U_22
_atom_site_aniso_U_33
_atom_site_aniso_U_23
_atom_site_aniso_U_13
_atom_site_aniso_U_12
Cu1 0.0184(2) 0.0202(2) 0.0156(2) 0.000 0.00185(16) 0.000
N1 0.0242(12) 0.0348(11) 0.0152(10) 0.0018(9) 0.0034(9) 0.0082(9)
S1 0.0221(3) 0.0252(3) 0.0189(3) 0.0012(2) 0.0025(2) 0.0039(2)
C1 0.0193(12) 0.0235(12) 0.0247(13) -0.0005(10) -0.0001(10) 0.0047(11)
C2 0.0271(14) 0.0367(14) 0.0274(14) -0.0002(11) 0.0048(11) -0.0048(11)
C3 0.0384(17) 0.0486(17) 0.0277(15) -0.0050(13) 0.0020(12) -0.0017(13)
C4 0.0336(16) 0.0465(16) 0.0381(17) -0.0098(13) -0.0068(13) -0.0031(13)
C5 0.0252(15) 0.0564(18) 0.0463(18) -0.0019(14) 0.0053(13) -0.0073(13)
C6 0.0234(14) 0.0455(16) 0.0277(14) 0.0062(12) 0.0053(11) 0.0041(12)
C7 0.0351(15) 0.0223(12) 0.0206(13) -0.0015(10) 0.0000(11) 0.0031(11)
C8 0.0472(17) 0.0277(13) 0.0283(14) -0.0041(11) 0.0087(13) -0.0004(12)
C9 0.079(2) 0.0284(14) 0.0328(16) -0.0001(12) 0.0100(15) -0.0102(15)
C10 0.096(3) 0.0250(15) 0.047(2) 0.0032(14) -0.0014(19) 0.0068(17)
C11 0.063(2) 0.0367(17) 0.065(2) -0.0025(16) -0.0040(18) 0.0202(16)
C12 0.0360(17) 0.0338(15) 0.0482(18) -0.0024(13) 0.0006(13) 0.0086(13)
N2 0.0241(11) 0.0340(11) 0.0173(10) -0.0011(9) 0.0033(9) -0.0092(9)
S2 0.0225(3) 0.0235(3) 0.0194(3) -0.0001(2) 0.0026(2) -0.0037(2)
C13 0.0227(13) 0.0220(12) 0.0270(13) -0.0011(10) 0.0010(10) -0.0039(10)
C14 0.0446(17) 0.0257(13) 0.0303(15) 0.0039(11) 0.0065(12) 0.0010(12)
C15 0.053(2) 0.0394(16) 0.0348(16) 0.0124(13) 0.0009(14) 0.0014(14)
C16 0.0452(18) 0.0229(13) 0.059(2) 0.0097(13) -0.0073(15) 0.0005(12)
C17 0.0498(19) 0.0266(14) 0.057(2) -0.0091(13) 0.0000(15) 0.0057(13)
C18 0.0360(16) 0.0311(14) 0.0358(15) -0.0067(12) 0.0021(12) 0.0006(12)
C19 0.0253(13) 0.0247(12) 0.0191(12) 0.0032(10) 0.0040(10) 0.0008(10)
C20 0.0354(15) 0.0283(13) 0.0261(14) 0.0037(11) 0.0055(11) -0.0033(11)
C21 0.0482(18) 0.0309(14) 0.0353(16) 0.0062(12) 0.0095(13) 0.0139(13)
C22 0.0285(16) 0.0610(19) 0.0391(17) 0.0106(14) 0.0067(13) 0.0181(14)
C23 0.0236(15) 0.0584(19) 0.0388(17) 0.0046(14) 0.0013(12) -0.0047(13)
C24 0.0263(14) 0.0357(14) 0.0326(15) 0.0001(11) 0.0017(11) -0.0066(11)
P1 0.0272(5) 0.0288(5) 0.0176(5) 0.0026(4) 0.0042(4) 0.0023(4)
F1 0.0430(9) 0.0418(8) 0.0246(8) -0.0050(6) 0.0082(7) 0.0074(7)
F2 0.0382(9) 0.0337(8) 0.0361(9) 0.0101(6) 0.0101(7) -0.0013(6)
F3 0.0286(8) 0.0443(8) 0.0277(8) 0.0016(7) -0.0001(6) 0.0044(7)
P2 0.0530(8) 0.0278(6) 0.0786(9) 0.000 -0.0091(7) 0.000
F4 0.0636(13) 0.0450(10) 0.1112(17) 0.0095(10) -0.0298(12) 0.0024(9)
F5 0.0682(14) 0.0402(10) 0.1260(18) -0.0218(11) 0.0197(12) -0.0086(9)
F6 0.0842(15) 0.0405(10) 0.0881(15) 0.0070(9) -0.0042(11) -0.0144(9)
O1 0.179(6) 0.235(6) 0.105(4) -0.050(4) 0.068(4) -0.129(5)
C25 0.103(8) 0.087(7) 0.155(10) 0.006(7) 0.035(7) 0.001(5)
C26 0.158(6) 0.222(7) 0.108(5) -0.003(4) 0.035(4) -0.096(5)
C25X 0.097(7) 0.096(7) 0.127(9) 0.013(7) 0.036(6) -0.011(5)

loop_
_atom_type_symbol
_atom_type_description
_atom_type_scat_dispersion_real
_atom_type_scat_dispersion_imag
_atom_type_scat_source
C C 0.0033 0.0016 'International Tables Vol C Tables 4.2.6.8 and 6.1.1.4'
H H 0.0000 0.0000 'International Tables Vol C Tables 4.2.6.8 and 6.1.1.4'
N N 0.0061 0.0033 'International Tables Vol C Tables 4.2.6.8 and 6.1.1.4'
F F 0.0171 0.0103 'International Tables Vol C Tables 4.2.6.8 and 6.1.1.4'
P P 0.1023 0.0942 'International Tables Vol C Tables 4.2.6.8 and 6.1.1.4'
S S 0.1246 0.1234 'International Tables Vol C Tables 4.2.6.8 and 6.1.1.4'
Cu Cu 0.3201 1.2651 'International Tables Vol C Tables 4.2.6.8 and 6.1.1.4'
O O 0.0106 0.0060 'International Tables Vol C Tables 4.2.6.8 and 6.1.1.4'

loop_
_geom_angle_atom_site_label_1
_geom_angle_atom_site_label_2
_geom_angle_atom_site_label_3
_geom_angle
_geom_angle_site_symmetry_1
_geom_angle_site_symmetry_3
_geom_angle_publ_flag
N2 Cu1 N2 152.67(12) . 2 ?
N2 Cu1 N1 91.35(8) . 2 ?
N2 Cu1 N1 95.86(8) 2 2 ?
N2 Cu1 N1 95.86(8) . . ?
N2 Cu1 N1 91.35(8) 2 . ?
N1 Cu1 N1 149.16(12) 2 . ?
S1 N1 Cu1 126.54(11) . . ?
N1 S1 C1 109.24(11) . . ?
N1 S1 C7 109.61(11) . . ?
C1 S1 C7 99.19(11) . . ?
C6 C1 C2 121.3(2) . . ?
C6 C1 S1 118.16(18) . . ?
C2 C1 S1 120.46(19) . . ?
C3 C2 C1 119.4(2) . . ?
C2 C3 C4 119.8(2) . . ?
C5 C4 C3 120.5(3) . . ?
C4 C5 C6 120.4(3) . . ?
C1 C6 C5 118.6(2) . . ?
C8 C7 C12 122.2(2) . . ?
C8 C7 S1 120.97(19) . . ?
C12 C7 S1 116.81(19) . . ?
C7 C8 C9 119.0(3) . . ?
C10 C9 C8 120.0(3) . . ?
C9 C10 C11 120.8(3) . . ?
C10 C11 C12 120.4(3) . . ?
C7 C12 C11 117.7(3) . . ?
S2 N2 Cu1 121.88(11) . . ?
N2 S2 C13 109.69(11) . . ?
N2 S2 C19 108.19(10) . . ?
C13 S2 C19 101.33(10) . . ?
C14 C13 C18 121.5(2) . . ?
C14 C13 S2 122.37(18) . . ?
C18 C13 S2 116.04(18) . . ?
C13 C14 C15 119.0(2) . . ?
C16 C15 C14 119.8(3) . . ?
C17 C16 C15 120.4(2) . . ?
C16 C17 C18 120.8(3) . . ?
C17 C18 C13 118.4(3) . . ?
C20 C19 C24 121.0(2) . . ?
C20 C19 S2 118.79(18) . . ?
C24 C19 S2 119.53(18) . . ?
C19 C20 C21 119.1(2) . . ?
C22 C21 C20 120.0(2) . . ?
C21 C22 C23 120.4(3) . . ?
C24 C23 C22 120.5(3) . . ?
C23 C24 C19 119.0(2) . . ?
F1 P1 F1 180.00(10) 3_565 . ?
F1 P1 F2 90.27(7) 3_565 3_565 ?
F1 P1 F2 89.73(7) . 3_565 ?
F1 P1 F2 89.73(7) 3_565 . ?
F1 P1 F2 90.27(7) . . ?
F2 P1 F2 180.00(10) 3_565 . ?
F1 P1 F3 89.89(7) 3_565 . ?
F1 P1 F3 90.11(7) . . ?
F2 P1 F3 89.75(7) 3_565 . ?
F2 P1 F3 90.25(7) . . ?
F1 P1 F3 90.11(7) 3_565 3_565 ?
F1 P1 F3 89.89(7) . 3_565 ?
F2 P1 F3 90.25(7) 3_565 3_565 ?
F2 P1 F3 89.75(7) . 3_565 ?
F3 P1 F3 180.00(11) . 3_565 ?
F4 P2 F4 179.03(14) . 2_656 ?
F4 P2 F5 90.01(11) . . ?
F4 P2 F5 90.67(11) 2_656 . ?
F4 P2 F5 90.67(11) . 2_656 ?
F4 P2 F5 90.01(11) 2_656 2_656 ?
F5 P2 F5 89.91(15) . 2_656 ?
F4 P2 F6 89.42(11) . . ?
F4 P2 F6 89.90(11) 2_656 . ?
F5 P2 F6 90.28(10) . . ?
F5 P2 F6 179.79(12) 2_656 . ?
F4 P2 F6 89.90(11) . 2_656 ?
F4 P2 F6 89.42(10) 2_656 2_656 ?
F5 P2 F6 179.79(12) . 2_656 ?
F5 P2 F6 90.28(10) 2_656 2_656 ?
F6 P2 F6 89.54(15) . 2_656 ?
C25X O1 C25X 180.000(6) . 3_677 ?
C25X O1 C25 52.1(6) . . ?
C25X O1 C25 127.9(6) 3_677 . ?
C25X O1 C25 127.9(6) . 3_677 ?
C25X O1 C25 52.1(6) 3_677 3_677 ?
C25 O1 C25 180.0(8) . 3_677 ?
C26 C25 O1 126.5(9) . . ?
C25 C26 C25X 52.4(6) . . ?
O1 C25X C26 128.6(9) . . ?

loop_
_geom_bond_atom_site_label_1
_geom_bond_atom_site_label_2
_geom_bond_distance
_geom_bond_site_symmetry_2
_geom_bond_publ_flag
Cu1 N2 1.9434(19) . ?
Cu1 N2 1.9434(19) 2 ?
Cu1 N1 1.966(2) 2 ?
Cu1 N1 1.966(2) . ?
N1 S1 1.597(2) . ?
S1 C1 1.793(2) . ?
S1 C7 1.795(2) . ?
C1 C6 1.377(3) . ?
C1 C2 1.385(3) . ?
C2 C3 1.374(3) . ?
C3 C4 1.384(4) . ?
C4 C5 1.370(4) . ?
C5 C6 1.389(4) . ?
C7 C8 1.372(3) . ?
C7 C12 1.393(3) . ?
C8 C9 1.395(3) . ?
C9 C10 1.365(4) . ?
C10 C11 1.386(4) . ?
C11 C12 1.393(4) . ?
N2 S2 1.6000(19) . ?
S2 C13 1.789(2) . ?
S2 C19 1.792(2) . ?
C13 C14 1.382(3) . ?
C13 C18 1.387(3) . ?
C14 C15 1.386(3) . ?
C15 C16 1.383(4) . ?
C16 C17 1.371(4) . ?
C17 C18 1.382(4) . ?
C19 C20 1.381(3) . ?
C19 C24 1.385(3) . ?
C20 C21 1.387(3) . ?
C21 C22 1.372(4) . ?
C22 C23 1.378(4) . ?
C23 C24 1.374(3) . ?
P1 F1 1.6001(13) 3_565 ?
P1 F1 1.6001(13) . ?
P1 F2 1.6031(13) 3_565 ?
P1 F2 1.6031(13) . ?
P1 F3 1.6031(14) . ?
P1 F3 1.6031(14) 3_565 ?
P2 F4 1.5916(19) . ?
P2 F4 1.5916(19) 2_656 ?
P2 F5 1.5918(19) . ?
P2 F5 1.5918(19) 2_656 ?
P2 F6 1.5978(19) . ?
P2 F6 1.5978(19) 2_656 ?
O1 C25X 1.242(9) . ?
O1 C25X 1.242(9) 3_677 ?
O1 C25 1.354(9) . ?
O1 C25 1.354(9) 3_677 ?
C25 C26 1.249(9) . ?
C26 C25X 1.337(9) . ?

loop_
_geom_hbond_atom_site_label_D
_geom_hbond_atom_site_label_H
_geom_hbond_atom_site_label_A
_geom_hbond_distance_DH
_geom_hbond_distance_HA
_geom_hbond_distance_DA
_geom_hbond_angle_DHA
_geom_hbond_site_symmetry_A
N1 H1A F2 0.78(3) 2.52(3) 3.291(2) 167(2) 4_566
N1 H1A F1 0.78(3) 2.64(3) 3.270(2) 139(2) 2
N2 H2A F3 0.84(3) 2.41(3) 3.188(2) 155(2) .
N2 H2A F1 0.84(3) 2.44(3) 3.182(2) 148(2) .
